data_4319054
loop_
_publ_author_name
'Eva M. Tejada-Rosales'
'Juan Rodr\'iguez-Carvajal'
'Nieves Casa\~n-Pastor'
'Pere Alemany'
'Eliseo Ruiz'
'M. Salah El-Fallah'
'Santiago Alvarez'
'Pedro G\'omez-Romero'

_publ_section_title
;
 Room-Temperature Synthesis and Crystal, Magnetic, and Electronic
 Structure of the First Silver Copper Oxide
;
_journal_name_full 'Inorganic Chemistry'
_journal_page_first 6604
_journal_page_last 6613
_journal_paper_doi 10.1021/ic025872b
_journal_volume 41
_journal_year 2002
_chemical_formula_moiety Ag2Cu2O3
_chemical_formula_sum 'Ag2 Cu2 O3'
_chemical_formula_weight 390.84
_chemical_name_systematic
;
  Silver(I) copper(II) oxide
;
_space_group_IT_number 141
_symmetry_cell_setting tetragonal
_symmetry_space_group_name_Hall '-I 4bd 2'
_symmetry_space_group_name_H-M 'I 41/a m d :2'
_audit_creation_method FULLPROF
_cell_angle_alpha 90.00
_cell_angle_beta 90.00
_cell_angle_gamma 90.00
_cell_formula_units_Z 4
_cell_length_a 5.8862(2)
_cell_length_b 5.8862(2)
_cell_length_c 10.6892(4)
_cell_measurement_temperature 298
_cell_volume 370.35(2)
_computing_structure_refinement FULLPROF-99
_computing_structure_solution FULLPROF-99
_diffrn_ambient_temperature 298
_diffrn_radiation_type CuK\a
_diffrn_radiation_wavelength 1.5418
_exptl_crystal_colour black
_exptl_crystal_density_diffrn 7.01
_exptl_crystal_density_method 'not measured'
_exptl_crystal_description powder
_cod_data_source_file ic025872b.cif
_cod_data_source_block Ag2Cu2O3
_cod_original_cell_volume 370.35
_cod_original_sg_symbol_Hall -I_4bd_2
_cod_original_sg_symbol_H-M 'I 41/a m d'
_cod_original_formula_sum Ag2Cu2O3
_cod_database_code 4319054

loop_
_symmetry_equiv_pos_as_xyz
'-x, -y, -z'
'-x, y, z'
'-x+1/2, -y, z+1/2'
'-x+1/2, y, -z+1/2'
'-y+1/4, -x+1/4, -z-1/4'
'-y+1/4, x-1/4, z+1/4'
'-y-1/4, -x+1/4, z-1/4'
'-y-1/4, x-1/4, -z+1/4'
'y+1/4, -x+1/4, z-1/4'
'y+1/4, x-1/4, -z+1/4'
'y-1/4, -x+1/4, -z-1/4'
'y-1/4, x-1/4, z+1/4'
'x, -y, -z'
'x, y, z'
'x+1/2, -y, z+1/2'
'x+1/2, y, -z+1/2'
'-x+1/2, -y+1/2, -z+1/2'
'-x+1/2, y+1/2, z+1/2'
'-x, -y+1/2, z'
'-x, y+1/2, -z'
'-y-1/4, -x-1/4, -z+1/4'
'-y-1/4, x+1/4, z-1/4'
'-y+1/4, -x-1/4, z+1/4'
'-y+1/4, x+1/4, -z-1/4'
'y-1/4, -x-1/4, z+1/4'
'y-1/4, x+1/4, -z-1/4'
'y+1/4, -x-1/4, -z+1/4'
'y+1/4, x+1/4, z-1/4'
'x+1/2, -y+1/2, -z+1/2'
'x+1/2, y+1/2, z+1/2'
'x, -y+1/2, z'
'x, y+1/2, -z'

loop_
_atom_site_label
_atom_site_type_symbol
_atom_site_fract_x
_atom_site_fract_y
_atom_site_fract_z
_atom_site_adp_type
_atom_site_occupancy
_atom_site_symmetry_multiplicity
Ag Ag 0.0000 0.0000 0.0000 Uani 1 8
Cu Cu 0.0000 0.0000 0.5000 Uani 1 8
O1 O 0.0000 0.2500 1.366(3) Uani 1 8
O2 O 0.0000 0.2500 0.3750 Uani 1 4

loop_
_atom_site_aniso_label
_atom_site_aniso_beta_11
_atom_site_aniso_beta_22
_atom_site_aniso_beta_33
_atom_site_aniso_beta_12
_atom_site_aniso_beta_13
_atom_site_aniso_beta_23
Ag 0.007(1) 0.019(1) 0.0023(2) 0.0 0.0 -0.0006(7)
Cu 0.0069(7) 0.0056(7) 0.0012(1) 0.0 0.0 0.0006(5)
O1 0.007(1) 0.013(1) 0.0009(3) 0.0 0.0 0.0
O2 0.007(1) 0.007(1) 0.0018(5) 0.0 0.0 0.0
